data_4331299
loop_
_publ_author_name
'Maria Barsukova-Stuckart'
'Natalya V. Izarova'
'Ryan A. Barrett'
'Zhenxing Wang'
'Johan van Tol'
'Harold W. Kroto'
'Naresh S. Dalal'
'Pablo Jim\'enez-Lozano'
'Jorge J. Carb\'o'
'Josep M. Poblet'
'Marc S. von Gernler'
'Thomas Drewello'
'Pedro de Oliveira'
'Bineta Keita'
'Ulrich Kortz'

_publ_contact_author_address
;Jacobs University
School of Engineering and Science
P.O. Box 750 561
28725 Bremen
Germany
;
_publ_contact_author_email u.kortz@jacobs-university.de
_publ_contact_author_fax '+49-421-200 3229'
_publ_contact_author_name 'Ulrich Kortz'
_publ_contact_author_phone '+49-421-200 3235'
_publ_section_title
;
 Polyoxopalladates Encapsulating 8-Coordinated Metal Ions, [MO8PdII12L8]n-
 (M = Sc3+, Mn2+, Fe3+, Co2+, Ni2+, Cu2+, Zn2+, Lu3+; L = PhAsO32-,
 PhPO32-, SeO32-)
;
_journal_name_full 'Inorganic Chemistry'
_journal_page_first 13214
_journal_page_last 13228
_journal_paper_doi 10.1021/ic301537n
_journal_volume 51
_journal_year 2012
_chemical_formula_sum 'C48 H100 As8 Na6 Ni O62 Pd12'
_chemical_formula_weight 3742.09
_chemical_name_systematic
; 
 ? 
;
_space_group_IT_number 87
_symmetry_cell_setting tetragonal
_symmetry_space_group_name_Hall '-I 4'
_symmetry_space_group_name_H-M 'I 4/m'
_atom_sites_solution_hydrogens constr
_atom_sites_solution_primary direct
_atom_sites_solution_secondary difmap
_audit_creation_method SHELXL-97
_cell_angle_alpha 90.00
_cell_angle_beta 90.00
_cell_angle_gamma 90.00
_cell_formula_units_Z 2
_cell_length_a 16.1657(7)
_cell_length_b 16.1657(7)
_cell_length_c 24.744(3)
_cell_measurement_reflns_used 4100
_cell_measurement_temperature 173(2)
_cell_measurement_theta_max 24.07
_cell_measurement_theta_min 2.94
_cell_volume 6466.3(9)
_computing_cell_refinement 'Bruker SMART'
_computing_data_collection 'Bruker SMART'
_computing_data_reduction 'Bruker SAINT'
_computing_molecular_graphics 'Bruker SHELXTL'
_computing_publication_material 'Bruker SHELXTL'
_computing_structure_refinement 'SHELXL-97 (Sheldrick, 2008)'
_computing_structure_solution 'SHELXS-97 (Sheldrick, 2008)'
_diffrn_ambient_temperature 173(2)
_diffrn_measured_fraction_theta_full 0.993
_diffrn_measured_fraction_theta_max 0.993
_diffrn_measurement_device_type 'CCD area detector'
_diffrn_measurement_method 'phi and omega scans'
_diffrn_radiation_monochromator graphite
_diffrn_radiation_source 'fine-focus sealed tube'
_diffrn_radiation_type MoK\a
_diffrn_radiation_wavelength 0.71073
_diffrn_reflns_av_R_equivalents 0.1366
_diffrn_reflns_av_sigmaI/netI 0.0720
_diffrn_reflns_limit_h_max 19
_diffrn_reflns_limit_h_min -19
_diffrn_reflns_limit_k_max 18
_diffrn_reflns_limit_k_min -19
_diffrn_reflns_limit_l_max 29
_diffrn_reflns_limit_l_min -29
_diffrn_reflns_number 32483
_diffrn_reflns_theta_full 24.70
_diffrn_reflns_theta_max 24.70
_diffrn_reflns_theta_min 3.56
_exptl_absorpt_coefficient_mu 3.896
_exptl_absorpt_correction_T_max 0.5081
_exptl_absorpt_correction_T_min 0.1655
_exptl_absorpt_correction_type multi-scan
_exptl_absorpt_process_details SADABS
_exptl_crystal_colour red
_exptl_crystal_density_diffrn 1.922
_exptl_crystal_description octahedron
_exptl_crystal_F_000 3588
_exptl_crystal_size_max 0.36
_exptl_crystal_size_mid 0.30
_exptl_crystal_size_min 0.20
_refine_diff_density_max 1.446
_refine_diff_density_min -0.681
_refine_diff_density_rms 0.191
_refine_ls_extinction_method none
_refine_ls_goodness_of_fit_ref 1.023
_refine_ls_hydrogen_treatment mixed
_refine_ls_matrix_type full
_refine_ls_number_parameters 141
_refine_ls_number_reflns 2817
_refine_ls_number_restraints 0
_refine_ls_restrained_S_all 1.023
_refine_ls_R_factor_all 0.0843
_refine_ls_R_factor_gt 0.0472
_refine_ls_shift/su_max 0.001
_refine_ls_shift/su_mean 0.000
_refine_ls_structure_factor_coef Fsqd
_refine_ls_weighting_details 'calc w=1/[\s^2^(Fo^2^)+(0.1021P)^2^+0.0000P] where P=(Fo^2^+2Fc^2^)/3'
_refine_ls_weighting_scheme calc
_refine_ls_wR_factor_gt 0.1509
_refine_ls_wR_factor_ref 0.1723
_reflns_number_gt 1817
_reflns_number_total 2817
_reflns_threshold_expression >2sigma(I)
_cod_data_source_file ic301537n_si_001_05.cif
_cod_data_source_block NiPd12(PhAs)8_Na-1e
_cod_original_cell_volume 6466.5(8)
_cod_database_code 4331299

loop_
_symmetry_equiv_pos_as_xyz
'x, y, z'
'-x, -y, z'
'-y, x, z'
'y, -x, z'
'x+1/2, y+1/2, z+1/2'
'-x+1/2, -y+1/2, z+1/2'
'-y+1/2, x+1/2, z+1/2'
'y+1/2, -x+1/2, z+1/2'
'-x, -y, -z'
'x, y, -z'
'y, -x, -z'
'-y, x, -z'
'-x+1/2, -y+1/2, -z+1/2'
'x+1/2, y+1/2, -z+1/2'
'y+1/2, -x+1/2, -z+1/2'
'-y+1/2, x+1/2, -z+1/2'

loop_
_atom_site_label
_atom_site_type_symbol
_atom_site_fract_x
_atom_site_fract_y
_atom_site_fract_z
_atom_site_U_iso_or_equiv
_atom_site_adp_type
_atom_site_occupancy
_atom_site_symmetry_multiplicity
_atom_site_calc_flag
_atom_site_refinement_flags
Ni1 Ni 0.5000 0.5000 0.5000 0.0138(7) Uani 1 8 d S
Pd1 Pd 0.63251(5) 0.55948(4) 0.59467(3) 0.0268(3) Uani 1 1 d .
Pd2 Pd 0.57323(7) 0.69172(6) 0.5000 0.0262(3) Uani 1 2 d S
As1 As 0.59361(7) 0.74656(6) 0.62157(4) 0.0289(3) Uani 1 1 d .
O1 O 0.5403(4) 0.6082(4) 0.5527(3) 0.0311(17) Uani 1 1 d .
O1A1 O 0.6535(5) 0.6657(4) 0.6376(3) 0.049(2) Uani 1 1 d .
O3A1 O 0.6078(5) 0.7749(5) 0.5572(3) 0.053(2) Uani 1 1 d .
O2A1 O 0.4943(5) 0.7289(5) 0.6356(3) 0.050(2) Uani 1 1 d .
C1 C 0.6295(7) 0.8360(7) 0.6668(4) 0.039(3) Uani 1 1 d .
C2 C 0.6798(8) 0.8203(9) 0.7091(6) 0.069(4) Uani 1 1 d .
H2A H 0.6996 0.7660 0.7162 0.082 Uiso 1 1 calc R
C3 C 0.7022(9) 0.8879(11) 0.7428(6) 0.087(5) Uani 1 1 d .
H3A H 0.7369 0.8792 0.7732 0.105 Uiso 1 1 calc R
C4 C 0.6737(12) 0.9643(10) 0.7314(8) 0.092(6) Uani 1 1 d .
H4A H 0.6908 1.0092 0.7535 0.111 Uiso 1 1 calc R
C5 C 0.6248(14) 0.9788(10) 0.6920(8) 0.107(7) Uani 1 1 d .
H5A H 0.6031 1.0328 0.6866 0.128 Uiso 1 1 calc R
C6 C 0.6031(10) 0.9133(8) 0.6564(7) 0.083(5) Uani 1 1 d .
H6A H 0.5701 0.9241 0.6255 0.099 Uiso 1 1 calc R
O1W O 0.5783(9) 0.5964(8) 0.7349(5) 0.057(4) Uiso 0.65 1 d P
O1AW O 0.531(4) 0.620(3) 0.737(2) 0.056(15) Uiso 0.15 1 d P
O2W O 0.896(3) 0.867(3) 0.6605(19) 0.066(14) Uiso 0.20 1 d P
O2AW O 0.894(2) 0.822(2) 0.6643(14) 0.055(10) Uiso 0.25 1 d P
O3W O 0.820(2) 0.680(2) 0.6189(15) 0.075(11) Uiso 0.25 1 d P
O4W O 0.435(2) 0.871(2) 0.5667(16) 0.081(12) Uiso 0.25 1 d P

loop_
_atom_site_aniso_label
_atom_site_aniso_U_11
_atom_site_aniso_U_22
_atom_site_aniso_U_33
_atom_site_aniso_U_23
_atom_site_aniso_U_13
_atom_site_aniso_U_12
Ni1 0.0158(10) 0.0158(10) 0.0099(16) 0.000 0.000 0.000
Pd1 0.0306(5) 0.0276(5) 0.0221(5) -0.0013(3) -0.0021(3) 0.0013(3)
Pd2 0.0323(7) 0.0286(6) 0.0178(6) 0.000 0.000 -0.0012(5)
As1 0.0369(7) 0.0274(6) 0.0225(6) -0.0050(5) -0.0016(5) -0.0043(5)
O1 0.028(4) 0.038(4) 0.027(4) 0.008(3) 0.004(3) 0.002(3)
O1A1 0.064(5) 0.028(4) 0.056(5) -0.016(4) -0.021(4) 0.012(4)
O3A1 0.090(6) 0.052(5) 0.018(4) -0.006(4) 0.005(4) -0.023(4)
O2A1 0.040(5) 0.055(5) 0.054(5) -0.027(4) 0.011(4) -0.015(4)
C1 0.056(8) 0.033(6) 0.028(6) -0.007(5) -0.003(6) -0.009(5)
C2 0.072(10) 0.058(9) 0.075(10) -0.028(8) -0.035(8) 0.007(7)
C3 0.090(12) 0.108(14) 0.063(11) -0.040(10) -0.037(9) 0.002(10)
C4 0.119(15) 0.057(11) 0.101(14) -0.051(10) -0.008(12) -0.028(10)
C5 0.170(19) 0.047(10) 0.105(15) -0.047(10) -0.044(14) 0.012(10)
C6 0.116(13) 0.047(9) 0.085(12) -0.014(8) -0.045(10) 0.007(8)

loop_
_atom_type_symbol
_atom_type_description
_atom_type_scat_dispersion_real
_atom_type_scat_dispersion_imag
_atom_type_scat_source
C C 0.0033 0.0016 'International Tables Vol C Tables 4.2.6.8 and 6.1.1.4'
H H 0.0000 0.0000 'International Tables Vol C Tables 4.2.6.8 and 6.1.1.4'
O O 0.0106 0.0060 'International Tables Vol C Tables 4.2.6.8 and 6.1.1.4'
Na Na 0.0362 0.0249 'International Tables Vol C Tables 4.2.6.8 and 6.1.1.4'
Ni Ni 0.3393 1.1124 'International Tables Vol C Tables 4.2.6.8 and 6.1.1.4'
As As 0.0499 2.0058 'International Tables Vol C Tables 4.2.6.8 and 6.1.1.4'
Pd Pd -0.9988 1.0072 'International Tables Vol C Tables 4.2.6.8 and 6.1.1.4'

loop_
_geom_angle_atom_site_label_1
_geom_angle_atom_site_label_2
_geom_angle_atom_site_label_3
_geom_angle
_geom_angle_site_symmetry_1
_geom_angle_site_symmetry_3
O1 Ni1 O1 179.998(1) . 9_666
O1 Ni1 O1 109.13(15) . 12_656
O1 Ni1 O1 70.87(15) 9_666 12_656
O1 Ni1 O1 70.87(15) . 4_565
O1 Ni1 O1 109.13(15) 9_666 4_565
O1 Ni1 O1 180.0(3) 12_656 4_565
O1 Ni1 O1 110.2(3) . 2_665
O1 Ni1 O1 69.8(3) 9_666 2_665
O1 Ni1 O1 109.13(15) 12_656 2_665
O1 Ni1 O1 70.87(15) 4_565 2_665
O1 Ni1 O1 69.8(3) . 10_556
O1 Ni1 O1 110.2(3) 9_666 10_556
O1 Ni1 O1 70.87(15) 12_656 10_556
O1 Ni1 O1 109.13(15) 4_565 10_556
O1 Ni1 O1 180.0(2) 2_665 10_556
O1 Ni1 O1 70.87(15) . 3_655
O1 Ni1 O1 109.13(15) 9_666 3_655
O1 Ni1 O1 69.8(3) 12_656 3_655
O1 Ni1 O1 110.2(3) 4_565 3_655
O1 Ni1 O1 70.87(15) 2_665 3_655
O1 Ni1 O1 109.13(15) 10_556 3_655
O1 Ni1 O1 109.13(15) . 11_566
O1 Ni1 O1 70.87(15) 9_666 11_566
O1 Ni1 O1 110.2(3) 12_656 11_566
O1 Ni1 O1 69.8(3) 4_565 11_566
O1 Ni1 O1 109.13(15) 2_665 11_566
O1 Ni1 O1 70.87(15) 10_556 11_566
O1 Ni1 O1 180.000(1) 3_655 11_566
O1 Pd1 O1 84.1(4) 4_565 .
O1 Pd1 O1A1 177.7(3) 4_565 .
O1 Pd1 O1A1 93.7(3) . .
O1 Pd1 O2A1 93.7(3) 4_565 4_565
O1 Pd1 O2A1 177.6(3) . 4_565
O1A1 Pd1 O2A1 88.5(3) . 4_565
O1 Pd2 O1 83.8(4) . 10_556
O1 Pd2 O3A1 93.9(3) . .
O1 Pd2 O3A1 177.6(3) 10_556 .
O1 Pd2 O3A1 177.6(3) . 10_556
O1 Pd2 O3A1 93.9(3) 10_556 10_556
O3A1 Pd2 O3A1 88.3(4) . 10_556
O2A1 As1 O3A1 112.1(4) . .
O2A1 As1 O1A1 112.0(4) . .
O3A1 As1 O1A1 111.1(4) . .
O2A1 As1 C1 107.4(4) . .
O3A1 As1 C1 107.9(4) . .
O1A1 As1 C1 106.0(4) . .
Pd2 O1 Pd1 116.2(3) . 3_655
Pd2 O1 Pd1 114.8(3) . .
Pd1 O1 Pd1 114.9(3) 3_655 .
Pd2 O1 Ni1 103.1(3) . .
Pd1 O1 Ni1 102.9(3) 3_655 .
Pd1 O1 Ni1 102.1(3) . .
As1 O1A1 Pd1 115.8(4) . .
As1 O3A1 Pd2 116.4(4) . .
As1 O2A1 Pd1 115.8(4) . 3_655
C6 C1 C2 120.8(11) . .
C6 C1 As1 119.6(9) . .
C2 C1 As1 119.6(9) . .
C1 C2 C3 117.7(13) . .
C4 C3 C2 119.7(14) . .
C5 C4 C3 122.6(14) . .
C4 C5 C6 119.3(15) . .
C1 C6 C5 119.7(14) . .

loop_
_geom_bond_atom_site_label_1
_geom_bond_atom_site_label_2
_geom_bond_distance
_geom_bond_site_symmetry_2
Ni1 O1 2.276(7) .
Ni1 O1 2.277(7) 9_666
Ni1 O1 2.277(7) 12_656
Ni1 O1 2.277(7) 4_565
Ni1 O1 2.277(7) 2_665
Ni1 O1 2.277(7) 10_556
Ni1 O1 2.277(7) 3_655
Ni1 O1 2.277(7) 11_566
Pd1 O1 1.958(6) 4_565
Pd1 O1 1.981(6) .
Pd1 O1A1 2.047(7) .
Pd1 O2A1 2.051(7) 4_565
Pd2 O1 1.950(6) .
Pd2 O1 1.951(6) 10_556
Pd2 O3A1 2.030(7) .
Pd2 O3A1 2.030(7) 10_556
As1 O2A1 1.667(7) .
As1 O3A1 1.674(7) .
As1 O1A1 1.675(7) .
As1 C1 1.917(10) .
O1 Pd1 1.958(6) 3_655
O2A1 Pd1 2.051(7) 3_655
C1 C6 1.346(17) .
C1 C2 1.351(15) .
C2 C3 1.420(18) .
C3 C4 1.35(2) .
C4 C5 1.28(2) .
C5 C6 1.420(19) .
O1W O1AW 0.86(6) .
O2W O2AW 0.72(5) .
